data_7713617
loop_
_publ_author_name
'Guo, Dianjun'
'Rajeshkumar, Thayalan'
'Zhu, Shan'
'Yuan, Qingbing'
'Hong, Dongjing'
'Zhou, Shuangliu'
'Zhu, Xiancui'
'Maron, Laurent'
'Wang, Shaowu'

_publ_section_title
;
 Aryl C--H bond functionalization with diphenyldiazomethane induced by
 rare-earth metal alkyl complexes
;
_journal_name_full 'Dalton Transactions'
_journal_paper_doi 10.1039/D3DT01714A
_journal_year 2023
_chemical_formula_moiety 'C24 H19 N3'
_chemical_formula_sum 'C24 H19 N3'
_chemical_formula_weight 349.42
_space_group_crystal_system monoclinic
_space_group_IT_number 14
_space_group_name_Hall '-P 2yn'
_space_group_name_H-M_alt 'P 1 21/n 1'
_atom_sites_solution_hydrogens geom
_atom_sites_solution_primary dual
_audit_creation_date 2022-08-12
_audit_creation_method
;
Olex2 1.3
(compiled 2020.11.12 svn.r5f609507 for OlexSys, GUI svn.r6408)
;
_audit_update_record
;
2022-08-13 deposited with the CCDC.	2023-07-19 downloaded from the CCDC.
;
_cell_angle_alpha 90
_cell_angle_beta 96.5740(10)
_cell_angle_gamma 90
_cell_formula_units_Z 4
_cell_length_a 9.0659(7)
_cell_length_b 11.4910(8)
_cell_length_c 17.7791(13)
_cell_measurement_reflns_used 5869
_cell_measurement_temperature 293.15
_cell_measurement_theta_max 25.778
_cell_measurement_theta_min 2.306
_cell_volume 1840.0(2)
_computing_cell_refinement 'SAINT v8.37A (Bruker, 2015)'
_computing_data_reduction 'SAINT v8.37A (Bruker, 2015)'
_computing_molecular_graphics 'Olex2 1.3 (Dolomanov et al., 2009)'
_computing_publication_material 'Olex2 1.3 (Dolomanov et al., 2009)'
_computing_structure_refinement 'SHELXL 2018/3 (Sheldrick, 2015)'
_computing_structure_solution 'SHELXT 2018/2 (Sheldrick, 2018)'
_diffrn_ambient_temperature 293.15
_diffrn_measured_fraction_theta_full 1.000
_diffrn_measured_fraction_theta_max 0.997
_diffrn_measurement_device_type 'Bruker APEX-II CCD'
_diffrn_measurement_method '\f and \w scans'
_diffrn_radiation_type MoK\a
_diffrn_radiation_wavelength 0.71073
_diffrn_reflns_av_R_equivalents 0.0330
_diffrn_reflns_av_unetI/netI 0.0289
_diffrn_reflns_Laue_measured_fraction_full 1.000
_diffrn_reflns_Laue_measured_fraction_max 0.997
_diffrn_reflns_limit_h_max 11
_diffrn_reflns_limit_h_min -11
_diffrn_reflns_limit_k_max 14
_diffrn_reflns_limit_k_min -14
_diffrn_reflns_limit_l_max 23
_diffrn_reflns_limit_l_min -23
_diffrn_reflns_number 20458
_diffrn_reflns_point_group_measured_fraction_full 1.000
_diffrn_reflns_point_group_measured_fraction_max 0.997
_diffrn_reflns_theta_full 25.242
_diffrn_reflns_theta_max 27.474
_diffrn_reflns_theta_min 2.114
_diffrn_source_current 30.0
_diffrn_source_power 1.5
_diffrn_source_voltage 50.0
_diffrn_standards_number 0
_exptl_absorpt_coefficient_mu 0.075
_exptl_absorpt_correction_T_max 0.7456
_exptl_absorpt_correction_T_min 0.6475
_exptl_absorpt_correction_type multi-scan
_exptl_absorpt_process_details
;
SADABS-2016/2 (Bruker,2016/2) was used for absorption correction.
wR2(int) was 0.0769 before and 0.0517 after correction.
The Ratio of minimum to maximum transmission is 0.8684.
The \l/2 correction factor is Not present.
;
_exptl_crystal_colour 'clear light black'
_exptl_crystal_colour_lustre clear
_exptl_crystal_colour_modifier light
_exptl_crystal_colour_primary black
_exptl_crystal_density_diffrn 1.261
_exptl_crystal_description block
_exptl_crystal_F_000 736
_exptl_crystal_size_max 0.22
_exptl_crystal_size_mid 0.21
_exptl_crystal_size_min 0.2
_refine_diff_density_max 0.156
_refine_diff_density_min -0.252
_refine_diff_density_rms 0.065
_refine_ls_extinction_method none
_refine_ls_goodness_of_fit_ref 0.998
_refine_ls_hydrogen_treatment constr
_refine_ls_matrix_type full
_refine_ls_number_parameters 244
_refine_ls_number_reflns 4201
_refine_ls_number_restraints 0
_refine_ls_restrained_S_all 0.998
_refine_ls_R_factor_all 0.0764
_refine_ls_R_factor_gt 0.0495
_refine_ls_shift/su_max 0.001
_refine_ls_shift/su_mean 0.000
_refine_ls_structure_factor_coef Fsqd
_refine_ls_weighting_details 'w=1/[\s^2^(Fo^2^)+(0.1000P)^2^] where P=(Fo^2^+2Fc^2^)/3'
_refine_ls_weighting_scheme calc
_refine_ls_wR_factor_gt 0.1378
_refine_ls_wR_factor_ref 0.1563
_reflns_Friedel_coverage 0.000
_reflns_number_gt 2776
_reflns_number_total 4201
_reflns_threshold_expression 'I > 2\s(I)'
_cod_data_source_file d3dt01714a2.cif
_cod_data_source_block 8j
_cod_database_code 7713617
_shelx_shelxl_version_number 2018/3
_shelx_space_group_comment
;
The symmetry employed for this shelxl refinement is uniquely defined
by the following loop, which should always be used as a source of
symmetry information in preference to the above space-group names.
They are only intended as comments.
;
_shelx_estimated_absorpt_t_max 0.985
_shelx_estimated_absorpt_t_min 0.984
_olex2_refinement_description
;
1. Fixed Uiso
 At 1.2 times of:
  All C(H) groups, All N(H) groups
2.a Aromatic/amide H refined with riding coordinates:
 N2(H2), C13(H13), C15(H15), C9(H9), C7(H7), C11(H11), C12(H12), C3(H3),
 C6(H6), C16(H16), C10(H10), C5(H5), C21(H21), C18(H18), C4(H4), C22(H22),
 C17(H17), C24(H24), C23(H23)
;
_olex2_submission_special_instructions 'No special instructions were received'

loop_
_space_group_symop_operation_xyz
'x, y, z'
'-x+1/2, y+1/2, -z+1/2'
'-x, -y, -z'
'x-1/2, -y-1/2, z-1/2'

loop_
_atom_site_label
_atom_site_type_symbol
_atom_site_fract_x
_atom_site_fract_y
_atom_site_fract_z
_atom_site_U_iso_or_equiv
_atom_site_adp_type
_atom_site_occupancy
_atom_site_site_symmetry_order
_atom_site_calc_flag
_atom_site_refinement_flags_posn
_atom_site_refinement_flags_adp
_atom_site_refinement_flags_occupancy
_atom_site_disorder_assembly
_atom_site_disorder_group
N3 N 0.56491(12) 0.42961(9) 0.34423(6) 0.0519(3) Uani 1 1 d . . . . .
N2 N 0.66915(12) 0.42357(9) 0.40532(6) 0.0546(3) Uani 1 1 d . . . . .
H2 H 0.683949 0.481747 0.435673 0.066 Uiso 1 1 calc R U . . .
N1 N 0.80644(14) 0.49971(10) 0.53578(7) 0.0667(4) Uani 1 1 d . . . . .
C8 C 0.55194(14) 0.64073(10) 0.36489(7) 0.0468(3) Uani 1 1 d . . . . .
C1 C 0.50675(14) 0.52938(10) 0.32514(7) 0.0476(3) Uani 1 1 d . . . . .
C14 C 0.75111(15) 0.32278(11) 0.41807(7) 0.0514(3) Uani 1 1 d . . . . .
C2 C 0.39117(15) 0.53184(11) 0.25905(7) 0.0511(3) Uani 1 1 d . . . . .
C13 C 0.51713(17) 0.66431(11) 0.43679(8) 0.0598(4) Uani 1 1 d . . . . .
H13 H 0.462839 0.610588 0.461443 0.072 Uiso 1 1 calc R U . . .
C19 C 0.85528(15) 0.31062(12) 0.48326(8) 0.0571(4) Uani 1 1 d . . . . .
C15 C 0.73453(17) 0.23336(11) 0.36454(8) 0.0619(4) Uani 1 1 d . . . . .
H15 H 0.663729 0.240543 0.322615 0.074 Uiso 1 1 calc R U . . .
C20 C 0.88184(15) 0.40010(13) 0.54403(8) 0.0580(4) Uani 1 1 d . . . . .
C9 C 0.63120(16) 0.72288(12) 0.32920(9) 0.0634(4) Uani 1 1 d . . . . .
H9 H 0.653557 0.709508 0.280173 0.076 Uiso 1 1 calc R U . . .
C7 C 0.30432(16) 0.63006(12) 0.24288(8) 0.0611(4) Uani 1 1 d . . . . .
H7 H 0.321967 0.696450 0.272461 0.073 Uiso 1 1 calc R U . . .
C11 C 0.64306(18) 0.84648(13) 0.43763(10) 0.0727(5) Uani 1 1 d . . . . .
H11 H 0.674687 0.914954 0.462303 0.087 Uiso 1 1 calc R U . . .
C12 C 0.56230(18) 0.76711(13) 0.47246(9) 0.0712(4) Uani 1 1 d . . . . .
H12 H 0.537309 0.782326 0.520798 0.085 Uiso 1 1 calc R U . . .
C3 C 0.36416(19) 0.43487(12) 0.21225(8) 0.0651(4) Uani 1 1 d . . . . .
H3 H 0.422769 0.368755 0.221018 0.078 Uiso 1 1 calc R U . . .
C6 C 0.19190(18) 0.63056(14) 0.18338(9) 0.0733(5) Uani 1 1 d . . . . .
H6 H 0.134196 0.696937 0.173587 0.088 Uiso 1 1 calc R U . . .
C16 C 0.8209(2) 0.13505(13) 0.37276(10) 0.0775(5) Uani 1 1 d . . . . .
H16 H 0.808402 0.076533 0.336454 0.093 Uiso 1 1 calc R U . . .
C10 C 0.6772(2) 0.82452(13) 0.36597(11) 0.0761(5) Uani 1 1 d . . . . .
H10 H 0.731979 0.878592 0.341853 0.091 Uiso 1 1 calc R U . . .
C5 C 0.1649(2) 0.53400(15) 0.13876(9) 0.0796(5) Uani 1 1 d . . . . .
H5 H 0.088637 0.534584 0.099034 0.096 Uiso 1 1 calc R U . . .
C21 C 0.82918(19) 0.58125(15) 0.58950(9) 0.0762(5) Uani 1 1 d . . . . .
H21 H 0.775423 0.650139 0.582891 0.091 Uiso 1 1 calc R U . . .
C18 C 0.9400(2) 0.20823(14) 0.48795(10) 0.0797(5) Uani 1 1 d . . . . .
H18 H 1.009936 0.197870 0.529932 0.096 Uiso 1 1 calc R U . . .
C4 C 0.2511(2) 0.43602(14) 0.15295(9) 0.0782(5) Uani 1 1 d . . . . .
H4 H 0.233334 0.370464 0.122598 0.094 Uiso 1 1 calc R U . . .
C22 C 0.92647(19) 0.56935(17) 0.65334(9) 0.0791(5) Uani 1 1 d . . . . .
H22 H 0.939211 0.628075 0.689496 0.095 Uiso 1 1 calc R U . . .
C17 C 0.9252(2) 0.12291(14) 0.43412(11) 0.0893(6) Uani 1 1 d . . . . .
H17 H 0.985529 0.057256 0.439168 0.107 Uiso 1 1 calc R U . . .
C24 C 0.9820(2) 0.38338(17) 0.60802(10) 0.0876(5) Uani 1 1 d . . . . .
H24 H 1.034791 0.313991 0.614380 0.105 Uiso 1 1 calc R U . . .
C23 C 1.0037(2) 0.46877(19) 0.66198(11) 0.0946(6) Uani 1 1 d . . . . .
H23 H 1.071662 0.457442 0.704637 0.114 Uiso 1 1 calc R U . . .

loop_
_atom_site_aniso_label
_atom_site_aniso_U_11
_atom_site_aniso_U_22
_atom_site_aniso_U_33
_atom_site_aniso_U_23
_atom_site_aniso_U_13
_atom_site_aniso_U_12
N3 0.0513(6) 0.0528(6) 0.0497(6) 0.0010(5) -0.0018(5) -0.0006(5)
N2 0.0568(7) 0.0510(6) 0.0534(6) -0.0016(5) -0.0054(5) 0.0058(5)
N1 0.0655(8) 0.0675(7) 0.0637(8) -0.0025(6) -0.0076(6) 0.0002(6)
C8 0.0435(7) 0.0490(7) 0.0460(7) 0.0027(5) -0.0030(5) 0.0019(5)
C1 0.0485(7) 0.0489(7) 0.0451(7) 0.0012(5) 0.0040(6) -0.0028(5)
C14 0.0511(7) 0.0500(7) 0.0539(8) 0.0109(6) 0.0097(6) 0.0006(6)
C2 0.0522(7) 0.0534(7) 0.0464(7) 0.0045(5) 0.0001(6) -0.0087(6)
C13 0.0637(9) 0.0607(8) 0.0547(8) -0.0018(6) 0.0060(7) -0.0026(7)
C19 0.0539(8) 0.0600(8) 0.0581(8) 0.0158(6) 0.0098(6) 0.0040(6)
C15 0.0715(9) 0.0531(8) 0.0616(9) 0.0058(6) 0.0099(7) 0.0006(7)
C20 0.0468(8) 0.0711(9) 0.0559(8) 0.0137(7) 0.0045(6) -0.0029(6)
C9 0.0694(9) 0.0585(8) 0.0631(9) 0.0014(6) 0.0107(7) -0.0078(7)
C7 0.0611(9) 0.0591(8) 0.0597(8) 0.0033(6) -0.0072(7) -0.0022(7)
C11 0.0697(10) 0.0568(9) 0.0859(11) -0.0165(8) -0.0155(9) 0.0027(7)
C12 0.0810(11) 0.0708(9) 0.0593(9) -0.0143(7) -0.0030(8) 0.0076(8)
C3 0.0807(10) 0.0555(8) 0.0556(8) 0.0024(6) -0.0080(7) -0.0090(7)
C6 0.0668(10) 0.0733(10) 0.0741(10) 0.0160(8) -0.0157(8) -0.0030(8)
C16 0.1053(14) 0.0526(8) 0.0764(11) 0.0082(7) 0.0179(10) 0.0111(8)
C10 0.0731(11) 0.0551(9) 0.0992(13) 0.0036(8) 0.0055(9) -0.0143(7)
C5 0.0824(11) 0.0843(11) 0.0640(10) 0.0200(8) -0.0263(8) -0.0256(9)
C21 0.0756(11) 0.0790(10) 0.0705(10) -0.0071(8) -0.0066(8) -0.0050(9)
C18 0.0827(11) 0.0770(11) 0.0780(11) 0.0221(9) 0.0025(9) 0.0222(9)
C4 0.1011(13) 0.0694(10) 0.0581(9) 0.0016(7) -0.0169(9) -0.0280(9)
C22 0.0700(11) 0.1034(13) 0.0622(10) -0.0081(9) 0.0010(8) -0.0216(10)
C17 0.1121(15) 0.0657(10) 0.0912(13) 0.0181(9) 0.0163(11) 0.0345(10)
C24 0.0827(12) 0.1029(13) 0.0716(11) 0.0075(9) -0.0150(9) 0.0183(10)
C23 0.0814(13) 0.1304(17) 0.0655(11) 0.0034(11) -0.0200(9) -0.0015(12)

loop_
_atom_type_symbol
_atom_type_description
_atom_type_scat_dispersion_real
_atom_type_scat_dispersion_imag
_atom_type_scat_source
C C 0.0033 0.0016 'International Tables Vol C Tables 4.2.6.8 and 6.1.1.4'
H H 0.0000 0.0000 'International Tables Vol C Tables 4.2.6.8 and 6.1.1.4'
N N 0.0061 0.0033 'International Tables Vol C Tables 4.2.6.8 and 6.1.1.4'

loop_
_geom_angle_atom_site_label_1
_geom_angle_atom_site_label_2
_geom_angle_atom_site_label_3
_geom_angle
_geom_angle_site_symmetry_1
_geom_angle_site_symmetry_3
_geom_angle_publ_flag
C1 N3 N2 118.80(10) . . ?
N3 N2 H2 120.4 . . ?
N3 N2 C14 119.12(10) . . ?
C14 N2 H2 120.4 . . ?
C20 N1 C21 119.21(14) . . ?
C13 C8 C1 121.80(11) . . ?
C13 C8 C9 118.51(12) . . ?
C9 C8 C1 119.69(12) . . ?
N3 C1 C8 123.63(11) . . ?
N3 C1 C2 117.11(10) . . ?
C2 C1 C8 119.25(10) . . ?
N2 C14 C19 120.88(12) . . ?
N2 C14 C15 119.43(12) . . ?
C15 C14 C19 119.66(12) . . ?
C7 C2 C1 120.84(11) . . ?
C7 C2 C3 118.00(13) . . ?
C3 C2 C1 121.15(12) . . ?
C8 C13 H13 119.8 . . ?
C8 C13 C12 120.47(14) . . ?
C12 C13 H13 119.8 . . ?
C14 C19 C20 124.23(12) . . ?
C18 C19 C14 116.16(14) . . ?
C18 C19 C20 119.58(14) . . ?
C14 C15 H15 119.4 . . ?
C16 C15 C14 121.15(15) . . ?
C16 C15 H15 119.4 . . ?
N1 C20 C19 118.31(12) . . ?
N1 C20 C24 119.30(14) . . ?
C24 C20 C19 122.39(14) . . ?
C8 C9 H9 119.8 . . ?
C10 C9 C8 120.34(15) . . ?
C10 C9 H9 119.8 . . ?
C2 C7 H7 119.6 . . ?
C6 C7 C2 120.87(13) . . ?
C6 C7 H7 119.6 . . ?
C12 C11 H11 120.3 . . ?
C12 C11 C10 119.38(14) . . ?
C10 C11 H11 120.3 . . ?
C13 C12 H12 119.6 . . ?
C11 C12 C13 120.70(15) . . ?
C11 C12 H12 119.6 . . ?
C2 C3 H3 119.6 . . ?
C4 C3 C2 120.72(14) . . ?
C4 C3 H3 119.6 . . ?
C7 C6 H6 119.8 . . ?
C5 C6 C7 120.47(15) . . ?
C5 C6 H6 119.8 . . ?
C15 C16 H16 119.9 . . ?
C17 C16 C15 120.21(15) . . ?
C17 C16 H16 119.9 . . ?
C9 C10 H10 119.7 . . ?
C11 C10 C9 120.58(15) . . ?
C11 C10 H10 119.7 . . ?
C6 C5 H5 120.1 . . ?
C6 C5 C4 119.73(15) . . ?
C4 C5 H5 120.1 . . ?
N1 C21 H21 118.1 . . ?
N1 C21 C22 123.85(17) . . ?
C22 C21 H21 118.1 . . ?
C19 C18 H18 118.3 . . ?
C17 C18 C19 123.47(16) . . ?
C17 C18 H18 118.3 . . ?
C3 C4 H4 119.9 . . ?
C5 C4 C3 120.18(14) . . ?
C5 C4 H4 119.9 . . ?
C21 C22 H22 121.4 . . ?
C23 C22 C21 117.27(17) . . ?
C23 C22 H22 121.4 . . ?
C16 C17 H17 120.3 . . ?
C18 C17 C16 119.30(15) . . ?
C18 C17 H17 120.3 . . ?
C20 C24 H24 119.9 . . ?
C23 C24 C20 120.22(17) . . ?
C23 C24 H24 119.9 . . ?
C22 C23 C24 120.14(17) . . ?
C22 C23 H23 119.9 . . ?
C24 C23 H23 119.9 . . ?

loop_
_geom_bond_atom_site_label_1
_geom_bond_atom_site_label_2
_geom_bond_distance
_geom_bond_site_symmetry_2
_geom_bond_publ_flag
N3 N2 1.3573(14) . ?
N3 C1 1.2910(15) . ?
N2 H2 0.8600 . ?
N2 C14 1.3807(16) . ?
N1 C20 1.3326(18) . ?
N1 C21 1.3370(19) . ?
C8 C1 1.4960(16) . ?
C8 C13 1.3781(18) . ?
C8 C9 1.3837(18) . ?
C1 C2 1.4825(17) . ?
C14 C19 1.4158(19) . ?
C14 C15 1.3969(19) . ?
C2 C7 1.3873(18) . ?
C2 C3 1.3953(18) . ?
C13 H13 0.9300 . ?
C13 C12 1.3806(19) . ?
C19 C20 1.491(2) . ?
C19 C18 1.402(2) . ?
C15 H15 0.9300 . ?
C15 C16 1.373(2) . ?
C20 C24 1.386(2) . ?
C9 H9 0.9300 . ?
C9 C10 1.380(2) . ?
C7 H7 0.9300 . ?
C7 C6 1.382(2) . ?
C11 H11 0.9300 . ?
C11 C12 1.362(2) . ?
C11 C10 1.369(2) . ?
C12 H12 0.9300 . ?
C3 H3 0.9300 . ?
C3 C4 1.384(2) . ?
C6 H6 0.9300 . ?
C6 C5 1.370(2) . ?
C16 H16 0.9300 . ?
C16 C17 1.367(2) . ?
C10 H10 0.9300 . ?
C5 H5 0.9300 . ?
C5 C4 1.377(2) . ?
C21 H21 0.9300 . ?
C21 C22 1.362(2) . ?
C18 H18 0.9300 . ?
C18 C17 1.366(2) . ?
C4 H4 0.9300 . ?
C22 H22 0.9300 . ?
C22 C23 1.351(3) . ?
C17 H17 0.9300 . ?
C24 H24 0.9300 . ?
C24 C23 1.371(2) . ?
C23 H23 0.9300 . ?

loop_
_geom_torsion_atom_site_label_1
_geom_torsion_atom_site_label_2
_geom_torsion_atom_site_label_3
_geom_torsion_atom_site_label_4
_geom_torsion
_geom_torsion_site_symmetry_1
_geom_torsion_site_symmetry_2
_geom_torsion_site_symmetry_3
_geom_torsion_site_symmetry_4
_geom_torsion_publ_flag
N3 N2 C14 C19 -176.60(11) . . . . ?
N3 N2 C14 C15 5.63(18) . . . . ?
N3 C1 C2 C7 168.30(12) . . . . ?
N3 C1 C2 C3 -10.28(19) . . . . ?
N2 N3 C1 C8 2.47(19) . . . . ?
N2 N3 C1 C2 -178.80(10) . . . . ?
N2 C14 C19 C20 2.4(2) . . . . ?
N2 C14 C19 C18 -175.61(12) . . . . ?
N2 C14 C15 C16 175.72(13) . . . . ?
N1 C20 C24 C23 -0.3(3) . . . . ?
N1 C21 C22 C23 0.0(3) . . . . ?
C8 C1 C2 C7 -12.91(18) . . . . ?
C8 C1 C2 C3 168.51(13) . . . . ?
C8 C13 C12 C11 -0.6(2) . . . . ?
C8 C9 C10 C11 -1.1(2) . . . . ?
C1 N3 N2 C14 -168.28(11) . . . . ?
C1 C8 C13 C12 179.03(12) . . . . ?
C1 C8 C9 C10 -178.17(14) . . . . ?
C1 C2 C7 C6 -176.95(13) . . . . ?
C1 C2 C3 C4 176.76(13) . . . . ?
C14 C19 C20 N1 -2.2(2) . . . . ?
C14 C19 C20 C24 178.17(14) . . . . ?
C14 C19 C18 C17 -0.4(2) . . . . ?
C14 C15 C16 C17 0.2(2) . . . . ?
C2 C7 C6 C5 -0.5(2) . . . . ?
C2 C3 C4 C5 0.9(2) . . . . ?
C13 C8 C1 N3 -70.94(18) . . . . ?
C13 C8 C1 C2 110.35(14) . . . . ?
C13 C8 C9 C10 1.7(2) . . . . ?
C19 C14 C15 C16 -2.1(2) . . . . ?
C19 C20 C24 C23 179.34(17) . . . . ?
C19 C18 C17 C16 -1.4(3) . . . . ?
C15 C14 C19 C20 -179.80(13) . . . . ?
C15 C14 C19 C18 2.16(19) . . . . ?
C15 C16 C17 C18 1.6(3) . . . . ?
C20 N1 C21 C22 0.2(3) . . . . ?
C20 C19 C18 C17 -178.59(16) . . . . ?
C20 C24 C23 C22 0.5(3) . . . . ?
C9 C8 C1 N3 108.89(15) . . . . ?
C9 C8 C1 C2 -69.82(16) . . . . ?
C9 C8 C13 C12 -0.8(2) . . . . ?
C7 C2 C3 C4 -1.9(2) . . . . ?
C7 C6 C5 C4 -0.5(3) . . . . ?
C12 C11 C10 C9 -0.3(3) . . . . ?
C3 C2 C7 C6 1.7(2) . . . . ?
C6 C5 C4 C3 0.3(3) . . . . ?
C10 C11 C12 C13 1.2(2) . . . . ?
C21 N1 C20 C19 -179.71(14) . . . . ?
C21 N1 C20 C24 0.0(2) . . . . ?
C21 C22 C23 C24 -0.4(3) . . . . ?
C18 C19 C20 N1 175.81(13) . . . . ?
C18 C19 C20 C24 -3.9(2) . . . . ?
